data_1573492
loop_
_publ_author_name
'Patyk-Ka&#x17a;mierczak, Ewa'
'Szyma&#x144;ska, Kornelia'
'Ka&#x17a;mierczak, Micha&#x142;'

_publ_section_title
;
 Managing negative linear compressibility and thermal expansion through
 steric hindrance: a case study of 1,2-bis(4'-pyridyl)ethane cocrystals.
;
_journal_issue 1
_journal_name_full IUCrJ
_journal_paper_doi 10.1107/S2052252524011734
_journal_volume 12
_journal_year 2025
_chemical_formula_moiety 'C12 H12 N2, C4 H4 O4'
_chemical_formula_sum 'C16 H16 N2 O4'
_chemical_formula_weight 300.31
_chemical_name_systematic '1,2-bis(4-Pyridyl)ethane fumaric acid'
_space_group_crystal_system monoclinic
_space_group_IT_number 15
_space_group_name_Hall '-I 2ya'
_space_group_name_H-M_alt 'I 1 2/a 1'
_atom_sites_solution_hydrogens difmap
_atom_sites_solution_primary dual
_audit_creation_date 2023-10-19
_audit_creation_method
;
Olex2 1.5
(compiled 2023.08.24 svn.re1ec1418 for OlexSys, GUI svn.r6817)
;
_cell_angle_alpha 90
_cell_angle_beta 109.674(4)
_cell_angle_gamma 90
_cell_formula_units_Z 4
_cell_length_a 16.6840(7)
_cell_length_b 4.7634(2)
_cell_length_c 19.6972(7)
_cell_measurement_reflns_used 1612
_cell_measurement_temperature 200.1(3)
_cell_measurement_theta_max 72.2020
_cell_measurement_theta_min 2.9940
_cell_volume 1474.01(11)
_computing_cell_refinement 'CrysAlisPro 1.171.41.93a (Rigaku OD, 2020)'
_computing_data_collection 'CrysAlisPro 1.171.41.93a (Rigaku OD, 2020)'
_computing_data_reduction 'CrysAlisPro 1.171.41.93a (Rigaku OD, 2020)'
_computing_molecular_graphics 'Olex2 1.5 (Dolomanov et al., 2009)'
_computing_publication_material 'Olex2 1.5 (Dolomanov et al., 2009)'
_computing_structure_refinement 'SHELXL 2014/7 (Sheldrick, 2015)'
_computing_structure_solution 'SHELXT 2014/4 (Sheldrick, 2014)'
_diffrn_ambient_environment N~2~
_diffrn_ambient_temperature 200.1(3)
_diffrn_detector 'CCD plate'
_diffrn_detector_area_resol_mean 10.5384
_diffrn_detector_type Atlas
_diffrn_measured_fraction_theta_full 0.999
_diffrn_measured_fraction_theta_max 0.975
_diffrn_measurement_details
;
List of Runs (angles in degrees, time in seconds):

  # Type    Start    End  Width  t~exp~   \w     \q     \k     \f   Frames
--------------------------------------------------------------------------
  1  \w     61.00  94.00   1.00    2.00    --   40.98-125.00 120.00   33
  2  \w    -27.00  50.00   1.00    2.00    --   40.98 -57.00  60.00   77
  3  \w    -38.00  25.00   1.00    2.00    --   40.98 -19.00 120.00   63
  4  \w    -22.00  20.00   1.00    2.00    --   40.98 -37.00   0.00   42
  5  \w     84.00 156.00   1.00    3.00    --  103.83 111.00 120.00   72
  6  \w     32.00  63.00   1.00    3.00    --  103.83 -61.00  90.00   31
  7  \w     32.00  64.00   1.00    3.00    --  103.83 -61.00-120.00   32
  8  \w     22.00  90.00   1.00    3.00    --  103.83 -94.00-180.00   68
  9  \w     27.00 106.00   1.00    3.00    --  103.83 -94.00  90.00   79
 10  \w     54.00 108.00   1.00    3.00    --  103.83-111.00  60.00   54
 11  \w     87.00 158.00   1.00    3.00    --  103.83  77.00  30.00   71
 12  \w    114.00 141.00   1.00    3.00    --  103.83  77.00 -60.00   27
 13  \w     93.00 139.00   1.00    3.00    --  103.83  77.00 120.00   46
;
_diffrn_measurement_device 'four-circle diffractometer'
_diffrn_measurement_device_type 'SuperNova, Single source at offset/far, Atlas'
_diffrn_measurement_method '\w scans'
_diffrn_orient_matrix_type 'CrysAlisPro convention (1999,Acta A55,543-557)'
_diffrn_orient_matrix_UB_11 0.0883672000
_diffrn_orient_matrix_UB_12 -0.0046770000
_diffrn_orient_matrix_UB_13 0.0590942000
_diffrn_orient_matrix_UB_21 0.0066601000
_diffrn_orient_matrix_UB_22 -0.3175892000
_diffrn_orient_matrix_UB_23 -0.0117030000
_diffrn_orient_matrix_UB_31 0.0420129000
_diffrn_orient_matrix_UB_32 0.0600632000
_diffrn_orient_matrix_UB_33 -0.0572164000
_diffrn_radiation_monochromator mirror
_diffrn_radiation_probe x-ray
_diffrn_radiation_type 'Cu K\a'
_diffrn_radiation_wavelength 1.54184
_diffrn_reflns_av_R_equivalents 0.0239
_diffrn_reflns_av_unetI/netI 0.0254
_diffrn_reflns_Laue_measured_fraction_full 0.999
_diffrn_reflns_Laue_measured_fraction_max 0.975
_diffrn_reflns_limit_h_max 20
_diffrn_reflns_limit_h_min -19
_diffrn_reflns_limit_k_max 5
_diffrn_reflns_limit_k_min -5
_diffrn_reflns_limit_l_max 21
_diffrn_reflns_limit_l_min -23
_diffrn_reflns_number 2815
_diffrn_reflns_point_group_measured_fraction_full 0.999
_diffrn_reflns_point_group_measured_fraction_max 0.975
_diffrn_reflns_theta_full 67.684
_diffrn_reflns_theta_max 72.454
_diffrn_reflns_theta_min 4.769
_diffrn_source 'micro-focus sealed X-ray tube'
_diffrn_source_type 'SuperNova (Cu) X-ray Source'
_exptl_absorpt_coefficient_mu 0.817
_exptl_absorpt_correction_T_max 1.000
_exptl_absorpt_correction_T_min 0.705
_exptl_absorpt_correction_type gaussian
_exptl_absorpt_process_details
;
CrysAlisPro 1.171.41.93a (Rigaku Oxford Diffraction, 2020)
Numerical absorption correction based on gaussian integration over
a multifaceted crystal model
Empirical absorption correction using spherical harmonics,
implemented in SCALE3 ABSPACK scaling algorithm.
;
_exptl_crystal_colour colourless
_exptl_crystal_colour_primary colourless
_exptl_crystal_density_diffrn 1.353
_exptl_crystal_description plate
_exptl_crystal_F_000 632
_exptl_crystal_size_max 0.25
_exptl_crystal_size_mid 0.14
_exptl_crystal_size_min 0.04
_refine_diff_density_max 0.190
_refine_diff_density_min -0.146
_refine_diff_density_rms 0.035
_refine_ls_extinction_coef 0.0013(2)
_refine_ls_extinction_expression Fc^*^=kFc[1+0.001xFc^2^\l^3^/sin(2\q)]^-1/4^
_refine_ls_extinction_method 'SHELXL-2014/7 (Sheldrick 2014'
_refine_ls_goodness_of_fit_ref 1.046
_refine_ls_hydrogen_treatment refall
_refine_ls_matrix_type full
_refine_ls_number_parameters 133
_refine_ls_number_reflns 1426
_refine_ls_number_restraints 0
_refine_ls_restrained_S_all 1.046
_refine_ls_R_factor_all 0.0418
_refine_ls_R_factor_gt 0.0338
_refine_ls_shift/su_max 0.000
_refine_ls_shift/su_mean 0.000
_refine_ls_structure_factor_coef Fsqd
_refine_ls_weighting_details 'w=1/[\s^2^(Fo^2^)+(0.0463P)^2^+0.3901P] where P=(Fo^2^+2Fc^2^)/3'
_refine_ls_weighting_scheme calc
_refine_ls_wR_factor_gt 0.0862
_refine_ls_wR_factor_ref 0.0930
_reflns_Friedel_coverage 0.000
_reflns_number_gt 1187
_reflns_number_total 1426
_reflns_threshold_expression 'I > 2\s(I)'
_cod_data_source_file yc5049.cif
_cod_data_source_block etyfum_200k
_cod_original_cell_volume 1474.00(11)
_cod_database_code 1573492
_shelx_shelxl_version_number 2014/7
_chemical_oxdiff_formula 'C4O4H4, N2C12H12'
_shelx_space_group_comment
;
The symmetry employed for this shelxl refinement is uniquely defined
by the following loop, which should always be used as a source of
symmetry information in preference to the above space-group names.
They are only intended as comments.
;
_shelx_estimated_absorpt_t_max 0.968
_shelx_estimated_absorpt_t_min 0.822
_olex2_refinement_description
;
;
_ins_header
;
TITL ETYFUM_200K in I2/a 
REM I2/a (#15 in standard setting)
CELL 1.54184  16.683985   4.763385  19.697180  90.0000 109.6738  90.0000
ZERR    4.00   0.000708   0.000185   0.000730   0.0000   0.0044   0.0000
LATT  2
SYMM -x+1/2, y,-z 
SFAC C H N O
UNIT 64.00 64.00 8.00 16.00
REM  CrysAlisPro recorded range (K): Min=199.9; max=200.3; aver:200.1
TEMP -73
SIZE 0.04 0.14 0.25
TREF
HKLF 4
END
;
_olex2_submission_special_instructions 'No special instructions were received'
_oxdiff_exptl_absorpt_empirical_details
;
Empirical correction (ABSPACK) includes:
- Absorption correction using spherical harmonics
- Frame scaling
;
_oxdiff_exptl_absorpt_empirical_full_max 1.396
_oxdiff_exptl_absorpt_empirical_full_min 0.790

loop_
_space_group_symop_operation_xyz
'x, y, z'
'-x+1/2, y, -z'
'x+1/2, y+1/2, z+1/2'
'-x+1, y+1/2, -z+1/2'
'-x, -y, -z'
'x-1/2, -y, z'
'-x+1/2, -y+1/2, -z+1/2'
'x, -y+1/2, z+1/2'

loop_
_atom_site_label
_atom_site_type_symbol
_atom_site_fract_x
_atom_site_fract_y
_atom_site_fract_z
_atom_site_U_iso_or_equiv
_atom_site_adp_type
_atom_site_occupancy
_atom_site_site_symmetry_order
_atom_site_calc_flag
_atom_site_refinement_flags_posn
_atom_site_refinement_flags_adp
_atom_site_refinement_flags_occupancy
_atom_site_disorder_assembly
_atom_site_disorder_group
C1 C 0.15859(8) 0.4073(3) 0.41442(7) 0.0332(3) Uani 1 1 d . . . . .
H1 H 0.2187(10) 0.470(3) 0.4303(8) 0.034(4) Uiso 1 1 d . . . . .
C2 C 0.13053(8) 0.2088(3) 0.45239(7) 0.0333(3) Uani 1 1 d . . . . .
H2 H 0.1710(10) 0.121(4) 0.4959(9) 0.044(4) Uiso 1 1 d . . . . .
C3 C 0.04550(8) 0.1304(3) 0.42840(7) 0.0279(3) Uani 1 1 d . . . . .
C4 C -0.00802(8) 0.2572(3) 0.36623(7) 0.0311(3) Uani 1 1 d . . . . .
H4 H -0.0689(9) 0.214(3) 0.3464(8) 0.036(4) Uiso 1 1 d . . . . .
C5 C 0.02488(8) 0.4529(3) 0.33091(7) 0.0311(3) Uani 1 1 d . . . . .
H5 H -0.0120(10) 0.544(3) 0.2871(8) 0.040(4) Uiso 1 1 d . . . . .
C6 C 0.01204(9) -0.0753(3) 0.47039(7) 0.0328(3) Uani 1 1 d . . . . .
H6A H -0.0393(11) -0.172(4) 0.4376(9) 0.046(5) Uiso 1 1 d . . . . .
H6B H 0.0567(10) -0.215(4) 0.4937(9) 0.045(5) Uiso 1 1 d . . . . .
N1 N 0.10697(7) 0.5281(2) 0.35440(6) 0.0302(3) Uani 1 1 d . . . . .
C7 C 0.24173(8) 0.9781(3) 0.32046(7) 0.0292(3) Uani 1 1 d . . . . .
C8 C 0.27219(8) 1.2010(3) 0.28179(7) 0.0312(3) Uani 1 1 d . . . . .
H8 H 0.3285(11) 1.267(4) 0.3064(9) 0.047(5) Uiso 1 1 d . . . . .
O1 O 0.16373(6) 0.8949(2) 0.28625(5) 0.0359(3) Uani 1 1 d . . . . .
H1A H 0.1437(13) 0.744(5) 0.3171(11) 0.081(7) Uiso 1 1 d . . . . .
O2 O 0.28710(6) 0.8865(2) 0.37835(5) 0.0404(3) Uani 1 1 d . . . . .

loop_
_atom_site_aniso_label
_atom_site_aniso_U_11
_atom_site_aniso_U_22
_atom_site_aniso_U_33
_atom_site_aniso_U_23
_atom_site_aniso_U_13
_atom_site_aniso_U_12
C1 0.0249(7) 0.0386(8) 0.0356(7) 0.0041(6) 0.0095(5) -0.0033(6)
C2 0.0304(7) 0.0375(8) 0.0307(6) 0.0065(6) 0.0086(5) -0.0001(6)
C3 0.0328(7) 0.0260(7) 0.0294(6) -0.0019(5) 0.0165(5) -0.0022(5)
C4 0.0276(7) 0.0332(8) 0.0328(7) -0.0001(6) 0.0106(5) -0.0043(5)
C5 0.0304(7) 0.0326(7) 0.0294(6) 0.0033(5) 0.0089(5) -0.0026(5)
C6 0.0391(8) 0.0289(8) 0.0356(7) 0.0012(6) 0.0191(6) -0.0035(6)
N1 0.0291(6) 0.0315(6) 0.0320(6) 0.0022(5) 0.0127(4) -0.0034(5)
C7 0.0273(6) 0.0310(7) 0.0297(6) 0.0013(5) 0.0099(5) -0.0013(5)
C8 0.0265(6) 0.0333(8) 0.0337(6) 0.0016(5) 0.0100(5) -0.0052(5)
O1 0.0282(5) 0.0410(6) 0.0351(5) 0.0101(4) 0.0062(4) -0.0091(4)
O2 0.0342(5) 0.0485(7) 0.0339(5) 0.0109(5) 0.0053(4) -0.0050(5)

loop_
_atom_type_symbol
_atom_type_description
_atom_type_scat_dispersion_real
_atom_type_scat_dispersion_imag
_atom_type_scat_source
C C 0.0181 0.0091 'International Tables Vol C Tables 4.2.6.8 and 6.1.1.4'
H H 0.0000 0.0000 'International Tables Vol C Tables 4.2.6.8 and 6.1.1.4'
N N 0.0311 0.0180 'International Tables Vol C Tables 4.2.6.8 and 6.1.1.4'
O O 0.0492 0.0322 'International Tables Vol C Tables 4.2.6.8 and 6.1.1.4'

loop_
_exptl_crystal_face_index_h
_exptl_crystal_face_index_k
_exptl_crystal_face_index_l
_exptl_crystal_face_perp_dist
6 -2 -10 0.1092
-5 -2 6 0.0765
-5 1 7 0.1253
5 2 -7 0.0638
7 1 -12 0.0921
8 0 5 0.0115
-9 -1 10 0.1073
-7 0 -6 0.0263

loop_
_geom_angle_atom_site_label_1
_geom_angle_atom_site_label_2
_geom_angle_atom_site_label_3
_geom_angle
_geom_angle_site_symmetry_1
_geom_angle_site_symmetry_3
_geom_angle_publ_flag
C2 C1 H1 121.8(9) . . ?
N1 C1 H1 115.6(9) . . ?
N1 C1 C2 122.61(12) . . ?
C1 C2 H2 120.2(10) . . ?
C1 C2 C3 119.61(12) . . ?
C3 C2 H2 120.2(10) . . ?
C2 C3 C4 117.64(12) . . ?
C2 C3 C6 120.93(12) . . ?
C4 C3 C6 121.37(12) . . ?
C3 C4 H4 122.2(9) . . ?
C5 C4 C3 119.41(12) . . ?
C5 C4 H4 118.4(9) . . ?
C4 C5 H5 120.4(9) . . ?
N1 C5 C4 122.68(12) . . ?
N1 C5 H5 116.9(9) . . ?
C3 C6 C6 110.75(14) . 5_556 ?
C3 C6 H6A 109.9(10) . . ?
C3 C6 H6B 109.4(10) . . ?
C6 C6 H6A 108.7(10) 5_556 . ?
C6 C6 H6B 108.1(10) 5_556 . ?
H6A C6 H6B 110.0(14) . . ?
C1 N1 C5 118.06(11) . . ?
C1 N1 H1A 118.6(8) . . ?
C5 N1 H1A 123.4(8) . . ?
O1 C7 C8 113.75(11) . . ?
O2 C7 C8 121.45(12) . . ?
O2 C7 O1 124.80(12) . . ?
C7 C8 H8 114.9(10) . . ?
C8 C8 C7 124.22(16) 7_575 . ?
C8 C8 H8 120.9(10) 7_575 . ?
C7 O1 H1A 111.0(11) . . ?

loop_
_geom_bond_atom_site_label_1
_geom_bond_atom_site_label_2
_geom_bond_distance
_geom_bond_site_symmetry_2
_geom_bond_publ_flag
C1 H1 0.991(15) . ?
C1 C2 1.381(2) . ?
C1 N1 1.3360(17) . ?
C2 H2 0.988(17) . ?
C2 C3 1.3870(18) . ?
C3 C4 1.3875(18) . ?
C3 C6 1.5054(18) . ?
C4 H4 0.979(15) . ?
C4 C5 1.3826(19) . ?
C5 H5 0.978(16) . ?
C5 N1 1.3384(17) . ?
C6 C6 1.533(3) 5_556 ?
C6 H6A 0.995(18) . ?
C6 H6B 0.988(18) . ?
N1 H1A 1.51(2) . ?
C7 C8 1.4924(19) . ?
C7 O1 1.3091(15) . ?
C7 O2 1.2174(16) . ?
C8 C8 1.308(3) 7_575 ?
C8 H8 0.953(17) . ?
O1 H1A 1.07(2) . ?

loop_
_geom_torsion_atom_site_label_1
_geom_torsion_atom_site_label_2
_geom_torsion_atom_site_label_3
_geom_torsion_atom_site_label_4
_geom_torsion
_geom_torsion_site_symmetry_1
_geom_torsion_site_symmetry_2
_geom_torsion_site_symmetry_3
_geom_torsion_site_symmetry_4
_geom_torsion_publ_flag
C1 C2 C3 C4 0.1(2) . . . . ?
C1 C2 C3 C6 -177.14(13) . . . . ?
C2 C1 N1 C5 0.3(2) . . . . ?
C2 C3 C4 C5 0.3(2) . . . . ?
C2 C3 C6 C6 85.18(19) . . . 5_556 ?
C3 C4 C5 N1 -0.4(2) . . . . ?
C4 C3 C6 C6 -92.00(18) . . . 5_556 ?
C4 C5 N1 C1 0.1(2) . . . . ?
C6 C3 C4 C5 177.52(12) . . . . ?
N1 C1 C2 C3 -0.4(2) . . . . ?
O1 C7 C8 C8 -2.9(3) . . . 7_575 ?
O2 C7 C8 C8 176.94(18) . . . 7_575 ?

loop_
_exptl_oxdiff_crystal_face_indexfrac_h
_exptl_oxdiff_crystal_face_indexfrac_k
_exptl_oxdiff_crystal_face_indexfrac_l
_exptl_oxdiff_crystal_face_x
_exptl_oxdiff_crystal_face_y
_exptl_oxdiff_crystal_face_z
6.1459 -1.5915 -10.1740 -0.0507 0.6654 0.7447
-5.0922 -2.4765 6.4956 -0.0546 0.6766 -0.7343
-4.7273 1.4169 7.4137 0.0137 -0.5682 -0.5377
5.2285 2.4315 -6.7261 0.0532 -0.6587 0.7505
6.9495 0.6017 -11.6872 -0.0794 -0.0080 0.9968
7.6189 -0.2875 5.4539 0.9969 0.0782 -0.0092
-8.5308 -0.5390 10.4963 -0.1310 -0.0085 -0.9913
-7.1264 0.3230 -6.1448 -0.9944 -0.0781 0.0716
